data_4031534
loop_
_publ_author_name
'Nishiyama, Yohei'
'Inagaki, Yusuke'
'Yamaguchi, Kentaro'
'Setaka, Wataru'

_publ_section_title
;
 1,4-Naphthalenediyl-Bridged Molecular Gyrotops: Rotation of the Rotor and
 Fluorescence in Solution.
;
_journal_issue 20
_journal_name_full 'The Journal of organic chemistry'
_journal_page_first 9959
_journal_page_last 9966
_journal_paper_doi 10.1021/acs.joc.5b01489
_journal_volume 80
_journal_year 2015
_chemical_formula_moiety 'C61 H108 Si2'
_chemical_formula_sum 'C61 H108 Si2'
_chemical_formula_weight 897.65
_chemical_melting_point 409.8(11)
_chemical_name_common C17Npcage
_chemical_name_systematic
;
 ?
;
_space_group_crystal_system triclinic
_space_group_IT_number 2
_space_group_name_Hall '-P 1'
_space_group_name_H-M_alt 'P -1'
_symmetry_space_group_name_Hall '-P 1'
_symmetry_space_group_name_H-M 'P -1'
_atom_sites_solution_hydrogens geom
_audit_creation_method SHELXL-2013
_cell_angle_alpha 74.702(12)
_cell_angle_beta 83.371(15)
_cell_angle_gamma 89.177(15)
_cell_formula_units_Z 4
_cell_length_a 13.028(9)
_cell_length_b 18.089(13)
_cell_length_c 25.708(18)
_cell_measurement_reflns_used 19001
_cell_measurement_temperature 90(2)
_cell_measurement_theta_max 24.500
_cell_measurement_theta_min 1.167
_cell_volume 5804(7)
_computing_cell_refinement 'Bruker SAINT'
_computing_data_collection 'Bruker APEX2'
_computing_data_reduction 'Bruker SAINT'
_computing_molecular_graphics 'Ortep-3 for Windows (Farrugia, 1997)'
_computing_publication_material 'WinGX (Farrugia, 1999)'
_computing_structure_refinement 'SHELXL-2013 (Sheldrick, 2013)'
_computing_structure_solution 'SHELXS-97 (Sheldrick, 1997)'
_diffrn_ambient_temperature 90(2)
_diffrn_detector_area_resol_mean 8.333
_diffrn_measured_fraction_theta_full 0.928
_diffrn_measured_fraction_theta_max 0.984
_diffrn_measurement_device_type 'Bruker APEX-SMART CCD'
_diffrn_measurement_method '\f and \w scans'
_diffrn_radiation_monochromator graphite
_diffrn_radiation_source 'sealed tube'
_diffrn_radiation_type MoK\a
_diffrn_radiation_wavelength 0.71073
_diffrn_reflns_av_R_equivalents 0.2057
_diffrn_reflns_av_unetI/netI 0.5502
_diffrn_reflns_laue_measured_fraction_full 0.928
_diffrn_reflns_laue_measured_fraction_max 0.984
_diffrn_reflns_limit_h_max 15
_diffrn_reflns_limit_h_min -11
_diffrn_reflns_limit_k_max 18
_diffrn_reflns_limit_k_min -21
_diffrn_reflns_limit_l_max 29
_diffrn_reflns_limit_l_min -25
_diffrn_reflns_number 27626
_diffrn_reflns_point_group_measured_fraction_full 0.928
_diffrn_reflns_point_group_measured_fraction_max 0.984
_diffrn_reflns_theta_full 25.000
_diffrn_reflns_theta_max 24.500
_diffrn_reflns_theta_min 1.167
_exptl_absorpt_coefficient_mu 0.096
_exptl_absorpt_correction_T_max 0.990
_exptl_absorpt_correction_T_min 0.981
_exptl_absorpt_correction_type multi-scan
_exptl_absorpt_process_details 'SADABS Bruker'
_exptl_crystal_colour colorless
_exptl_crystal_density_diffrn 1.027
_exptl_crystal_description plate
_exptl_crystal_F_000 2008
_exptl_crystal_size_max 0.200
_exptl_crystal_size_mid 0.200
_exptl_crystal_size_min 0.100
_refine_diff_density_max 0.506
_refine_diff_density_min -0.315
_refine_diff_density_rms 0.103
_refine_ls_extinction_method none
_refine_ls_goodness_of_fit_ref 0.885
_refine_ls_hydrogen_treatment constr
_refine_ls_matrix_type full
_refine_ls_number_parameters 1145
_refine_ls_number_reflns 19001
_refine_ls_number_restraints 1163
_refine_ls_restrained_S_all 0.894
_refine_ls_R_factor_all 0.5361
_refine_ls_R_factor_gt 0.1874
_refine_ls_shift/su_max 0.007
_refine_ls_shift/su_mean 0.000
_refine_ls_structure_factor_coef Fsqd
_refine_ls_weighting_details 'w=1/[\s^2^(Fo^2^)+(0.2000P)^2^] where P=(Fo^2^+2Fc^2^)/3'
_refine_ls_weighting_scheme calc
_refine_ls_wR_factor_gt 0.4100
_refine_ls_wR_factor_ref 0.5740
_reflns_Friedel_coverage 0.000
_reflns_number_gt 2399
_reflns_number_total 19001
_reflns_threshold_expression 'I > 2\s(I)'
_cod_data_source_file jo5b01489_si_003.cif
_cod_data_source_block shelx
_cod_depositor_comments
;
The following automatic conversions were performed:

'_chemical_melting_point' value '135.6-137.8 degC' was changed to
'409.8(11)' - it was converted from degrees Celsius(C) to Kelvins(K),
the average value was taken and precision was estimated.

Automatic conversion script
Id: cif_fix_values 3271 2015-04-21 07:52:19Z andrius 

 Adding full bibliography for 4031533--4031534.cif.
;
_cod_database_code 4031534
_shelx_space_group_comment
;
The symmetry employed for this shelxl refinement is uniquely defined
by the following loop, which should always be used as a source of
symmetry information in preference to the above space-group names.
They are only intended as comments.
;
_shelx_estimated_absorpt_t_min 0.981
_shelx_estimated_absorpt_t_max 0.990
_shelxl_version_number 2013-4

loop_
_space_group_symop_operation_xyz
'x, y, z'
'-x, -y, -z'

loop_
_atom_site_label
_atom_site_type_symbol
_atom_site_fract_x
_atom_site_fract_y
_atom_site_fract_z
_atom_site_U_iso_or_equiv
_atom_site_adp_type
_atom_site_occupancy
_atom_site_site_symmetry_order
_atom_site_calc_flag
_atom_site_refinement_flags_posn
_atom_site_refinement_flags_adp
_atom_site_refinement_flags_occupancy
_atom_site_disorder_assembly
_atom_site_disorder_group
Si1 Si 0.2092(5) 0.4077(3) 0.1111(2) 0.106(2) Uani 1 1 d . U . . .
Si2 Si 0.1369(5) 0.3384(4) 0.3800(2) 0.128(2) Uani 1 1 d . U . . .
C01 C 0.1818(12) 0.3986(11) 0.1841(7) 0.082(5) Uani 1 1 d . U . . .
C02 C 0.1791(10) 0.3261(11) 0.2183(7) 0.078(5) Uani 1 1 d . U . . .
H02 H 0.1908 0.2848 0.2020 0.094 Uiso 1 1 calc R U . . .
C03 C 0.1604(10) 0.3067(10) 0.2762(6) 0.081(5) Uani 1 1 d . U . . .
H03 H 0.1506 0.2543 0.2958 0.097 Uiso 1 1 calc R U . . .
C04 C 0.1559(13) 0.3629(13) 0.3051(7) 0.096(6) Uani 1 1 d . U . . .
C05 C 0.1547(12) 0.4400(12) 0.2688(9) 0.095(6) Uani 1 1 d . U . . .
C06 C 0.1436(12) 0.5047(12) 0.2949(8) 0.092(6) Uani 1 1 d . U . . .
H06 H 0.1327 0.4964 0.3332 0.110 Uiso 1 1 calc R U . . .
C07 C 0.1499(14) 0.5731(13) 0.2620(9) 0.108(7) Uani 1 1 d . U . . .
H07 H 0.1463 0.6147 0.2781 0.130 Uiso 1 1 calc R U . . .
C08 C 0.1613(12) 0.5915(10) 0.2058(8) 0.103(6) Uani 1 1 d . U . . .
H08 H 0.1598 0.6430 0.1845 0.123 Uiso 1 1 calc R U . . .
C09 C 0.1745(11) 0.5328(11) 0.1831(7) 0.089(5) Uani 1 1 d . U . . .
H09 H 0.1863 0.5446 0.1446 0.107 Uiso 1 1 calc R U . . .
C10 C 0.1723(11) 0.4578(11) 0.2110(7) 0.076(5) Uani 1 1 d . U . . .
C11 C 0.2481(11) 0.3143(8) 0.0985(5) 0.078(5) Uani 1 1 d D U . . .
H11A H 0.3041 0.2938 0.1209 0.093 Uiso 1 1 calc R U . . .
H11B H 0.1885 0.2783 0.1114 0.093 Uiso 1 1 calc R U . . .
C12 C 0.2848(13) 0.3146(9) 0.0405(6) 0.093(5) Uani 1 1 d . U . . .
H12A H 0.2346 0.3440 0.0172 0.112 Uiso 1 1 calc R U . . .
H12B H 0.3514 0.3432 0.0300 0.112 Uiso 1 1 calc R U . . .
C13 C 0.2988(14) 0.2427(9) 0.0278(6) 0.093(6) Uani 1 1 d D U . . .
H13A H 0.2326 0.2134 0.0378 0.112 Uiso 1 1 calc R U . . .
H13B H 0.3172 0.2520 -0.0118 0.112 Uiso 1 1 calc R U . . .
C14 C 0.374(2) 0.1998(14) 0.0539(8) 0.149(8) Uani 1 1 d . U . . .
H14A H 0.3471 0.1890 0.0928 0.178 Uiso 1 1 calc R U . A 1
H14B H 0.3694 0.1502 0.0446 0.178 Uiso 1 1 calc R U . A 1
C15 C 0.4769(18) 0.2129(16) 0.0523(12) 0.106(9) Uani 0.79(4) 1 d D U P B 1
H15A H 0.4822 0.2529 0.0717 0.128 Uiso 0.79(4) 1 calc R U P B 1
H15B H 0.5012 0.2373 0.0137 0.128 Uiso 0.79(4) 1 calc R U P B 1
C215 C 0.496(7) 0.167(7) 0.039(3) 0.090(16) Uani 0.21(4) 1 d . U P B 2
H21A H 0.4869 0.1202 0.0270 0.108 Uiso 0.21(4) 1 calc R U P B 2
H21B H 0.5290 0.2061 0.0066 0.108 Uiso 0.21(4) 1 calc R U P B 2
C16 C 0.5627(14) 0.1518(11) 0.0731(8) 0.115(6) Uani 1 1 d D U . . .
H16A H 0.5620 0.1099 0.0549 0.138 Uiso 1 1 calc R U . B 1
H16B H 0.6320 0.1767 0.0638 0.138 Uiso 1 1 calc R U . B 1
C17 C 0.5426(18) 0.1209(14) 0.1307(9) 0.156(9) Uani 1 1 d . U . . .
H17A H 0.4786 0.0892 0.1379 0.187 Uiso 1 1 calc R U . . .
H17B H 0.5273 0.1645 0.1468 0.187 Uiso 1 1 calc R U . . .
C18 C 0.6216(18) 0.0738(13) 0.1613(8) 0.166(9) Uani 1 1 d D U . . .
H18A H 0.6695 0.1099 0.1698 0.199 Uiso 1 1 calc R U . . .
H18B H 0.6621 0.0487 0.1359 0.199 Uiso 1 1 calc R U . . .
C19 C 0.590(2) 0.0090(14) 0.2162(11) 0.251(12) Uani 1 1 d D U . . .
H19A H 0.5292 -0.0222 0.2147 0.301 Uiso 1 1 calc R U . . .
H19B H 0.6481 -0.0243 0.2288 0.301 Uiso 1 1 calc R U . . .
C20 C 0.564(2) 0.0712(17) 0.2487(10) 0.247(12) Uani 1 1 d D U . . .
H20A H 0.6138 0.1148 0.2347 0.296 Uiso 1 1 calc R U . . .
H20B H 0.4939 0.0907 0.2432 0.296 Uiso 1 1 calc R U . . .
C21 C 0.570(2) 0.0391(17) 0.3048(10) 0.238(11) Uani 1 1 d D U . . .
H21C H 0.6450 0.0341 0.3086 0.286 Uiso 1 1 calc R U . . .
H21D H 0.5425 -0.0139 0.3129 0.286 Uiso 1 1 calc R U . . .
C22 C 0.5249(19) 0.0694(13) 0.3503(9) 0.159(8) Uani 1 1 d D U . . .
H22A H 0.5357 0.0307 0.3844 0.191 Uiso 1 1 calc R U . . .
H22B H 0.5661 0.1154 0.3493 0.191 Uiso 1 1 calc R U . . .
C23 C 0.4222(17) 0.0893(13) 0.3545(9) 0.152(8) Uani 1 1 d . U . . .
H23A H 0.3793 0.0507 0.3454 0.183 Uiso 1 1 calc R U . . .
H23B H 0.4126 0.1398 0.3289 0.183 Uiso 1 1 calc R U . . .
C24 C 0.3885(17) 0.0929(13) 0.4150(8) 0.150(8) Uani 1 1 d . U . . .
H24A H 0.3964 0.0420 0.4403 0.180 Uiso 1 1 calc R U . . .
H24B H 0.4332 0.1302 0.4243 0.180 Uiso 1 1 calc R U . . .
C25 C 0.2775(15) 0.1169(12) 0.4202(7) 0.123(7) Uani 1 1 d . U . . .
H25A H 0.2370 0.0881 0.4015 0.147 Uiso 1 1 calc R U . . .
H25B H 0.2499 0.1024 0.4591 0.147 Uiso 1 1 calc R U . . .
C26 C 0.2613(13) 0.2005(12) 0.3975(7) 0.113(6) Uani 1 1 d . U . . .
H26A H 0.2833 0.2142 0.3580 0.136 Uiso 1 1 calc R U . . .
H26B H 0.3063 0.2295 0.4140 0.136 Uiso 1 1 calc R U . . .
C27 C 0.1490(16) 0.2260(12) 0.4071(8) 0.146(8) Uani 1 1 d . U . . .
H27A H 0.1249 0.2100 0.4465 0.175 Uiso 1 1 calc R U . . .
H27B H 0.1041 0.2003 0.3884 0.175 Uiso 1 1 calc R U . . .
C28 C 0.0909(14) 0.4395(10) 0.0784(7) 0.110(6) Uani 1 1 d . U . . .
H28A H 0.0783 0.4933 0.0791 0.132 Uiso 1 1 calc R U . . .
H28B H 0.1040 0.4386 0.0399 0.132 Uiso 1 1 calc R U . . .
C29 C -0.0089(16) 0.3918(10) 0.1041(7) 0.117(7) Uani 1 1 d . U . . .
H29A H -0.0253 0.3966 0.1417 0.140 Uiso 1 1 calc R U . . .
H29B H 0.0060 0.3372 0.1066 0.140 Uiso 1 1 calc R U . . .
C30 C -0.1068(18) 0.4129(13) 0.0746(9) 0.147(8) Uani 1 1 d . U . . .
H30A H -0.1181 0.4687 0.0673 0.177 Uiso 1 1 calc R U . . .
H30B H -0.0969 0.3996 0.0394 0.177 Uiso 1 1 calc R U . . .
C31 C -0.201(2) 0.3694(14) 0.1096(10) 0.174(9) Uani 1 1 d . U . . .
H31A H -0.1830 0.3145 0.1159 0.209 Uiso 1 1 calc R U . . .
H31B H -0.2012 0.3811 0.1452 0.209 Uiso 1 1 calc R U . . .
C32 C -0.305(3) 0.3729(18) 0.0996(11) 0.220(11) Uani 1 1 d . U . . .
H32A H -0.3088 0.3570 0.0658 0.265 Uiso 1 1 calc R U . . .
H32B H -0.3254 0.4273 0.0922 0.265 Uiso 1 1 calc R U . . .
C33 C -0.381(2) 0.3289(18) 0.1403(12) 0.220(11) Uani 1 1 d . U . . .
H33A H -0.3517 0.2781 0.1559 0.263 Uiso 1 1 calc R U . . .
H33B H -0.4414 0.3202 0.1224 0.263 Uiso 1 1 calc R U . . .
C34 C -0.4192(19) 0.3639(14) 0.1870(10) 0.178(10) Uani 1 1 d . U . . .
H34A H -0.3605 0.3639 0.2083 0.214 Uiso 1 1 calc R U . . .
H34B H -0.4348 0.4183 0.1707 0.214 Uiso 1 1 calc R U . . .
C35 C -0.5115(19) 0.3298(15) 0.2269(11) 0.186(10) Uani 1 1 d . U . . .
H35A H -0.5678 0.3227 0.2059 0.224 Uiso 1 1 calc R U . . .
H35B H -0.4924 0.2782 0.2478 0.224 Uiso 1 1 calc R U . . .
C36 C -0.5522(17) 0.3710(14) 0.2651(10) 0.158(9) Uani 1 1 d . U . . .
H36A H -0.6170 0.3449 0.2849 0.190 Uiso 1 1 calc R U . . .
H36B H -0.5707 0.4229 0.2444 0.190 Uiso 1 1 calc R U . . .
C37 C -0.4842(19) 0.3797(14) 0.3057(10) 0.169(8) Uani 1 1 d . U . . .
H37A H -0.4211 0.4102 0.2882 0.203 Uiso 1 1 calc R U . . .
H37B H -0.5208 0.4033 0.3330 0.203 Uiso 1 1 calc R U . . .
C38 C -0.461(2) 0.3005(17) 0.3290(11) 0.204(9) Uani 1 1 d . U . . .
H38A H -0.4021 0.2827 0.3078 0.245 Uiso 1 1 calc R U . . .
H38B H -0.5218 0.2663 0.3332 0.245 Uiso 1 1 calc R U . . .
C39 C -0.4320(18) 0.3081(15) 0.3864(10) 0.186(8) Uani 1 1 d . U . . .
H39A H -0.4807 0.3436 0.3994 0.224 Uiso 1 1 calc R U . . .
H39B H -0.4410 0.2573 0.4131 0.224 Uiso 1 1 calc R U . . .
C40 C -0.3199(19) 0.3376(14) 0.3840(10) 0.178(8) Uani 1 1 d . U . . .
H40A H -0.2776 0.3196 0.3554 0.213 Uiso 1 1 calc R U . . .
H40B H -0.3211 0.3942 0.3712 0.213 Uiso 1 1 calc R U . . .
C41 C -0.267(2) 0.3198(16) 0.4291(11) 0.196(8) Uani 1 1 d . U . . .
H41A H -0.2454 0.2659 0.4344 0.235 Uiso 1 1 calc R U . . .
H41B H -0.3181 0.3209 0.4606 0.235 Uiso 1 1 calc R U . . .
C42 C -0.1797(17) 0.3624(14) 0.4330(9) 0.173(7) Uani 1 1 d . U . . .
H42A H -0.1721 0.3579 0.4716 0.207 Uiso 1 1 calc R U . . .
H42B H -0.1875 0.4172 0.4144 0.207 Uiso 1 1 calc R U . . .
C43 C -0.0752(16) 0.3275(12) 0.4036(8) 0.137(7) Uani 1 1 d . U . . .
H43A H -0.0704 0.2717 0.4203 0.164 Uiso 1 1 calc R U . . .
H43B H -0.0803 0.3356 0.3644 0.164 Uiso 1 1 calc R U . . .
C44 C 0.0133(16) 0.3661(13) 0.4111(7) 0.142(8) Uani 1 1 d . U . . .
H44A H 0.0167 0.3568 0.4506 0.171 Uiso 1 1 calc R U . . .
H44B H 0.0047 0.4218 0.3960 0.171 Uiso 1 1 calc R U . . .
C45 C 0.3085(16) 0.4972(14) 0.0664(9) 0.169(9) Uani 1 1 d D U . . .
H45A H 0.3212 0.4973 0.0277 0.203 Uiso 1 1 calc R U . . .
H45B H 0.2822 0.5477 0.0694 0.203 Uiso 1 1 calc R U . . .
C46 C 0.3914(19) 0.4782(13) 0.0915(9) 0.179(9) Uani 1 1 d D U . . .
H46A H 0.4217 0.4294 0.0871 0.215 Uiso 1 1 calc R U . . .
H46B H 0.3805 0.4777 0.1303 0.215 Uiso 1 1 calc R U . . .
C47 C 0.4574(18) 0.5565(14) 0.0519(9) 0.197(9) Uani 1 1 d D U . . .
H47A H 0.5106 0.5409 0.0263 0.236 Uiso 1 1 calc R U . . .
H47B H 0.4094 0.5914 0.0303 0.236 Uiso 1 1 calc R U . . .
C48 C 0.506(2) 0.5963(16) 0.0846(10) 0.210(10) Uani 1 1 d D U . . .
H48A H 0.5619 0.6305 0.0613 0.252 Uiso 1 1 calc R U . . .
H48B H 0.5387 0.5584 0.1130 0.252 Uiso 1 1 calc R U . . .
C49 C 0.4328(19) 0.6425(16) 0.1108(11) 0.236(11) Uani 1 1 d D U . . .
H49A H 0.3631 0.6183 0.1207 0.284 Uiso 1 1 calc R U . . .
H49B H 0.4278 0.6955 0.0878 0.284 Uiso 1 1 calc R U . . .
C50 C 0.4874(19) 0.6397(16) 0.1604(10) 0.207(10) Uani 1 1 d D U . . .
H50A H 0.5515 0.6697 0.1440 0.248 Uiso 1 1 calc R U . . .
H50B H 0.5098 0.5858 0.1705 0.248 Uiso 1 1 calc R U . . .
C51 C 0.468(3) 0.658(2) 0.2167(14) 0.269(13) Uani 1 1 d . U . . .
H51A H 0.3917 0.6569 0.2211 0.323 Uiso 1 1 calc R U . . .
H51B H 0.4862 0.6073 0.2399 0.323 Uiso 1 1 calc R U . . .
C52 C 0.485(3) 0.704(2) 0.2523(14) 0.277(13) Uani 1 1 d D U . . .
H52A H 0.4217 0.7353 0.2522 0.332 Uiso 1 1 calc R U . . .
H52B H 0.5409 0.7398 0.2320 0.332 Uiso 1 1 calc R U . . .
C53 C 0.509(3) 0.684(2) 0.3124(15) 0.313(14) Uani 1 1 d D U . . .
H53A H 0.5810 0.6661 0.3143 0.375 Uiso 1 1 calc R U . . .
H53B H 0.5038 0.7314 0.3254 0.375 Uiso 1 1 calc R U . . .
C54 C 0.443(3) 0.630(2) 0.3451(16) 0.319(15) Uani 1 1 d . U . . .
H54A H 0.4390 0.5873 0.3274 0.383 Uiso 1 1 calc R U . . .
H54B H 0.3729 0.6520 0.3469 0.383 Uiso 1 1 calc R U . . .
C55 C 0.467(3) 0.595(3) 0.4025(18) 0.351(17) Uani 1 1 d . U . . .
H55A H 0.4954 0.5443 0.4026 0.421 Uiso 1 1 calc R U . . .
H55B H 0.5254 0.6266 0.4068 0.421 Uiso 1 1 calc R U . . .
C56 C 0.397(3) 0.5829(18) 0.4545(16) 0.321(17) Uani 1 1 d D U . . .
H56A H 0.3643 0.6320 0.4566 0.386 Uiso 1 1 calc R U . . .
H56B H 0.4377 0.5657 0.4855 0.386 Uiso 1 1 calc R U . . .
C57 C 0.311(2) 0.5222(17) 0.4588(14) 0.269(13) Uani 1 1 d D U . . .
H57A H 0.2701 0.5067 0.4951 0.322 Uiso 1 1 calc R U . . .
H57B H 0.2645 0.5372 0.4299 0.322 Uiso 1 1 calc R U . . .
C58 C 0.391(2) 0.4630(18) 0.4490(15) 0.314(17) Uani 1 1 d D U . . .
H58A H 0.4025 0.4600 0.4109 0.377 Uiso 1 1 calc R U . . .
H58B H 0.4578 0.4684 0.4628 0.377 Uiso 1 1 calc R U . . .
C59 C 0.323(3) 0.4007(17) 0.4853(12) 0.247(12) Uani 1 1 d D U . . .
H59A H 0.3654 0.3561 0.5003 0.296 Uiso 1 1 calc R U . . .
H59B H 0.2892 0.4189 0.5162 0.296 Uiso 1 1 calc R U . . .
C60 C 0.248(2) 0.3778(16) 0.4593(10) 0.199(11) Uani 1 1 d . U . . .
H60A H 0.1834 0.4033 0.4690 0.239 Uiso 1 1 calc R U . . .
H60B H 0.2362 0.3222 0.4760 0.239 Uiso 1 1 calc R U . . .
C61 C 0.2577(14) 0.3889(13) 0.4001(8) 0.141(8) Uani 1 1 d . U . . .
H61A H 0.3229 0.3663 0.3881 0.169 Uiso 1 1 calc R U . . .
H61B H 0.2597 0.4443 0.3816 0.169 Uiso 1 1 calc R U . . .
Si3 Si 0.2419(6) 0.9101(3) 0.1089(2) 0.119(2) Uani 1 1 d . U . . .
Si4 Si 0.1761(4) 0.8372(3) 0.3774(2) 0.108(2) Uani 1 1 d . U . . .
C101 C 0.2342(13) 0.8939(12) 0.1865(7) 0.095(6) Uani 1 1 d . U . . .
C102 C 0.2234(12) 0.8245(11) 0.2170(7) 0.084(5) Uani 1 1 d . U . . .
H102 H 0.2248 0.7834 0.2003 0.100 Uiso 1 1 calc R U . . .
C103 C 0.2091(10) 0.8073(9) 0.2754(7) 0.078(5) Uani 1 1 d . U . . .
H103 H 0.2008 0.7553 0.2959 0.094 Uiso 1 1 calc R U . . .
C104 C 0.2071(11) 0.8641(11) 0.3028(6) 0.075(5) Uani 1 1 d . U . . .
C105 C 0.2159(11) 0.9410(11) 0.2678(7) 0.073(5) Uani 1 1 d . U . . .
C106 C 0.2172(12) 1.0074(13) 0.2908(8) 0.098(6) Uani 1 1 d . U . . .
H106 H 0.2086 0.9995 0.3291 0.118 Uiso 1 1 calc R U . . .
C107 C 0.2300(14) 1.0774(12) 0.2591(8) 0.102(6) Uani 1 1 d . U . . .
H107 H 0.2279 1.1195 0.2747 0.123 Uiso 1 1 calc R U . . .
C108 C 0.2465(12) 1.0903(11) 0.2037(8) 0.102(6) Uani 1 1 d . U . . .
H108 H 0.2574 1.1417 0.1821 0.122 Uiso 1 1 calc R U . . .
C109 C 0.2479(12) 1.0358(12) 0.1791(7) 0.093(6) Uani 1 1 d . U . . .
H109 H 0.2604 1.0476 0.1407 0.111 Uiso 1 1 calc R U . . .
C110 C 0.2303(12) 0.9579(11) 0.2105(7) 0.077(5) Uani 1 1 d . U . . .
C111 C 0.2080(14) 0.8150(10) 0.0978(6) 0.108(6) Uani 1 1 d . U . . .
H11C H 0.2581 0.7766 0.1140 0.130 Uiso 1 1 calc R U . . .
H11D H 0.1387 0.7984 0.1172 0.130 Uiso 1 1 calc R U . . .
C112 C 0.2080(15) 0.8163(10) 0.0378(7) 0.116(6) Uani 1 1 d . U . . .
H11E H 0.1568 0.8544 0.0226 0.139 Uiso 1 1 calc R U . . .
H11F H 0.2767 0.8357 0.0188 0.139 Uiso 1 1 calc R U . . .
C113 C 0.1863(17) 0.7457(12) 0.0237(8) 0.133(7) Uani 1 1 d . U . . .
H11G H 0.1823 0.7588 -0.0159 0.159 Uiso 1 1 calc R U . . .
H11H H 0.2464 0.7119 0.0308 0.159 Uiso 1 1 calc R U . . .
C114 C 0.091(2) 0.7000(15) 0.0512(9) 0.166(9) Uani 1 1 d . U . . .
H11I H 0.1022 0.6497 0.0431 0.200 Uiso 1 1 calc R U . . .
H11J H 0.0981 0.6905 0.0904 0.200 Uiso 1 1 calc R U . . .
C115 C -0.010(2) 0.7125(17) 0.0482(11) 0.205(12) Uani 1 1 d . U . . .
H11K H -0.0188 0.7339 0.0093 0.246 Uiso 1 1 calc R U . . .
H11L H -0.0295 0.7533 0.0665 0.246 Uiso 1 1 calc R U . . .
C116 C -0.0899(17) 0.6484(14) 0.0706(10) 0.163(9) Uani 1 1 d D U . . .
H11M H -0.1584 0.6683 0.0611 0.196 Uiso 1 1 calc R U . . .
H11N H -0.0730 0.6071 0.0524 0.196 Uiso 1 1 calc R U . . .
C117 C -0.0977(17) 0.6150(13) 0.1293(9) 0.157(8) Uani 1 1 d D U . . .
H11O H -0.0802 0.6544 0.1474 0.189 Uiso 1 1 calc R U . . .
H11P H -0.0482 0.5727 0.1377 0.189 Uiso 1 1 calc R U . . .
C118 C -0.2052(19) 0.5855(14) 0.1497(10) 0.186(8) Uani 1 1 d D U . . .
H11Q H -0.2501 0.6280 0.1552 0.223 Uiso 1 1 calc R U . . .
H11R H -0.2330 0.5637 0.1226 0.223 Uiso 1 1 calc R U . . .
C119 C -0.2052(19) 0.5273(15) 0.2002(9) 0.192(8) Uani 1 1 d D U . . .
H11S H -0.1438 0.4944 0.2003 0.231 Uiso 1 1 calc R U . . .
H11T H -0.2688 0.4949 0.2089 0.231 Uiso 1 1 calc R U . . .
C120 C -0.2011(18) 0.5839(14) 0.2421(9) 0.188(8) Uani 1 1 d D U . . .
H12C H -0.1298 0.6045 0.2380 0.225 Uiso 1 1 calc R U . . .
H12D H -0.2469 0.6279 0.2306 0.225 Uiso 1 1 calc R U . . .
C121 C -0.2312(16) 0.5476(14) 0.2988(9) 0.158(8) Uani 1 1 d D U . . .
H12E H -0.3073 0.5418 0.3025 0.190 Uiso 1 1 calc R U . . .
H12F H -0.2036 0.4951 0.3050 0.190 Uiso 1 1 calc R U . . .
C122 C -0.2102(15) 0.5726(12) 0.3432(8) 0.136(7) Uani 1 1 d . U . . .
H12G H -0.2372 0.5322 0.3760 0.163 Uiso 1 1 calc R U . . .
H12H H -0.2528 0.6183 0.3430 0.163 Uiso 1 1 calc R U . . .
C123 C -0.1003(14) 0.5935(11) 0.3521(7) 0.113(6) Uani 1 1 d . U . . .
H12I H -0.0522 0.5556 0.3416 0.136 Uiso 1 1 calc R U . . .
H12J H -0.0809 0.6441 0.3268 0.136 Uiso 1 1 calc R U . . .
C124 C -0.0828(13) 0.5968(10) 0.4087(7) 0.108(6) Uani 1 1 d . U . . .
H12K H -0.1019 0.5461 0.4340 0.130 Uiso 1 1 calc R U . . .
H12L H -0.1307 0.6347 0.4193 0.130 Uiso 1 1 calc R U . . .
C125 C 0.0283(14) 0.6179(12) 0.4164(7) 0.121(7) Uani 1 1 d . U . . .
H12M H 0.0365 0.6050 0.4556 0.146 Uiso 1 1 calc R U . . .
H12N H 0.0792 0.5884 0.3987 0.146 Uiso 1 1 calc R U . . .
C126 C 0.0470(14) 0.7037(11) 0.3912(8) 0.124(7) Uani 1 1 d . U . . .
H12O H 0.0447 0.7150 0.3515 0.149 Uiso 1 1 calc R U . . .
H12P H -0.0092 0.7323 0.4061 0.149 Uiso 1 1 calc R U . . .
C127 C 0.1495(13) 0.7310(10) 0.4018(6) 0.100(6) Uani 1 1 d . U . . .
H12Q H 0.2051 0.7047 0.3844 0.120 Uiso 1 1 calc R U . . .
H12R H 0.1535 0.7148 0.4414 0.120 Uiso 1 1 calc R U . . .
C128 C 0.1492(19) 0.9858(14) 0.0742(8) 0.161(9) Uani 1 1 d . U . . .
H12S H 0.1712 1.0367 0.0769 0.193 Uiso 1 1 calc R U . . .
H12T H 0.1543 0.9873 0.0353 0.193 Uiso 1 1 calc R U . . .
C129 C 0.054(2) 0.9731(14) 0.0951(11) 0.188(11) Uani 1 1 d D U . . .
H12U H 0.0466 0.9693 0.1344 0.225 Uiso 1 1 calc R U . . .
H12V H 0.0270 0.9254 0.0893 0.225 Uiso 1 1 calc R U . . .
C130 C -0.008(2) 1.0531(17) 0.0597(10) 0.206(12) Uani 1 1 d . U . . .
H13C H 0.0333 1.0752 0.0242 0.248 Uiso 1 1 calc R U . . .
H13D H -0.0762 1.0372 0.0526 0.248 Uiso 1 1 calc R U . . .
C131 C -0.021(2) 1.1062(15) 0.0869(12) 0.219(13) Uani 1 1 d D U . . .
H13E H -0.0739 1.1408 0.0695 0.262 Uiso 1 1 calc R U . . .
H13F H 0.0446 1.1365 0.0779 0.262 Uiso 1 1 calc R U . . .
C132 C -0.048(2) 1.0946(17) 0.1446(11) 0.216(10) Uani 1 1 d . U . . .
H13G H -0.1129 1.0638 0.1551 0.259 Uiso 1 1 calc R U . . .
H13H H 0.0065 1.0632 0.1633 0.259 Uiso 1 1 calc R U . . .
C133 C -0.0610(19) 1.1564(15) 0.1641(10) 0.180(8) Uani 1 1 d . U . . .
H13I H -0.1260 1.1808 0.1524 0.216 Uiso 1 1 calc R U . . .
H13J H -0.0039 1.1931 0.1461 0.216 Uiso 1 1 calc R U . . .
C134 C -0.065(2) 1.1460(18) 0.2253(12) 0.227(9) Uani 1 1 d . U . . .
H13K H -0.1117 1.1014 0.2428 0.273 Uiso 1 1 calc R U . . .
H13L H 0.0047 1.1305 0.2350 0.273 Uiso 1 1 calc R U . . .
C135 C -0.095(2) 1.2022(17) 0.2505(12) 0.222(9) Uani 1 1 d . U . . .
H13M H -0.1640 1.2189 0.2404 0.267 Uiso 1 1 calc R U . . .
H13N H -0.0469 1.2464 0.2342 0.267 Uiso 1 1 calc R U . . .
C136 C -0.100(3) 1.1875(19) 0.3126(13) 0.251(10) Uani 1 1 d . U . . .
H13O H -0.0345 1.1646 0.3246 0.301 Uiso 1 1 calc R U . . .
H13P H -0.1075 1.2370 0.3221 0.301 Uiso 1 1 calc R U . . .
C137 C -0.185(2) 1.1370(19) 0.3416(11) 0.248(10) Uani 1 1 d D U . . .
H13Q H -0.1743 1.0851 0.3361 0.297 Uiso 1 1 calc R U . . .
H13R H -0.2507 1.1567 0.3276 0.297 Uiso 1 1 calc R U . . .
C138 C -0.191(3) 1.1329(17) 0.4028(11) 0.280(10) Uani 1 1 d D U . . .
H13S H -0.1188 1.1364 0.4108 0.336 Uiso 1 1 calc R U . . .
H13T H -0.2253 1.1801 0.4077 0.336 Uiso 1 1 calc R U . . .
C139 C -0.243(3) 1.0662(18) 0.4475(11) 0.301(10) Uani 1 1 d D U . . .
H13U H -0.2033 1.0507 0.4792 0.361 Uiso 1 1 calc R U . . .
H13V H -0.3151 1.0773 0.4596 0.361 Uiso 1 1 calc R U . . .
C140 C -0.237(2) 1.0089(17) 0.4148(13) 0.305(11) Uani 1 1 d D U . . .
H14C H -0.2261 1.0343 0.3754 0.366 Uiso 1 1 calc R U . . .
H14D H -0.3000 0.9762 0.4229 0.366 Uiso 1 1 calc R U . . .
C141 C -0.140(2) 0.961(2) 0.4341(15) 0.326(12) Uani 1 1 d D U . . .
H14E H -0.1717 0.9101 0.4521 0.391 Uiso 1 1 calc R U . . .
H14F H -0.1038 0.9559 0.3994 0.391 Uiso 1 1 calc R U . . .
C142 C -0.047(2) 0.962(2) 0.4681(12) 0.279(10) Uani 1 1 d D U . . .
H14G H -0.0682 0.9497 0.5077 0.335 Uiso 1 1 calc R U . . .
H14H H -0.0052 1.0099 0.4556 0.335 Uiso 1 1 calc R U . . .
C143 C 0.011(2) 0.8835(19) 0.4458(13) 0.283(11) Uani 1 1 d D U . . .
H14I H 0.0611 0.8615 0.4715 0.340 Uiso 1 1 calc R U . . .
H14J H -0.0448 0.8443 0.4518 0.340 Uiso 1 1 calc R U . . .
C144 C 0.059(2) 0.8893(15) 0.3964(10) 0.195(9) Uani 1 1 d . U . . .
H14K H 0.0760 0.9444 0.3811 0.234 Uiso 1 1 calc R U . . .
H14L H 0.0050 0.8776 0.3753 0.234 Uiso 1 1 calc R U . . .
C145 C 0.3749(17) 0.9401(11) 0.0782(8) 0.131(7) Uani 1 1 d . U . . .
H14M H 0.3791 0.9433 0.0390 0.157 Uiso 1 1 calc R U . . .
H14N H 0.3868 0.9925 0.0815 0.157 Uiso 1 1 calc R U . . .
C146 C 0.4613(15) 0.8915(10) 0.1005(7) 0.102(6) Uani 1 1 d . U . . .
H14O H 0.4575 0.8896 0.1395 0.122 Uiso 1 1 calc R U . . .
H14P H 0.4474 0.8387 0.0984 0.122 Uiso 1 1 calc R U . . .
C147 C 0.5672(18) 0.9115(12) 0.0768(8) 0.141(6) Uani 1 1 d . U . . .
H14Q H 0.5796 0.9661 0.0746 0.170 Uiso 1 1 calc R U . . .
H14R H 0.5746 0.9063 0.0391 0.170 Uiso 1 1 calc R U . . .
C148 C 0.650(2) 0.8652(15) 0.1060(11) 0.192(9) Uani 1 1 d . U . . .
H14S H 0.6419 0.8698 0.1438 0.231 Uiso 1 1 calc R U . . .
H14T H 0.6380 0.8107 0.1077 0.231 Uiso 1 1 calc R U . . .
C149 C 0.752(2) 0.8846(16) 0.0839(11) 0.203(8) Uani 1 1 d . U . . .
H14U H 0.7661 0.9399 0.0780 0.244 Uiso 1 1 calc R U . . .
H14V H 0.7685 0.8704 0.0493 0.244 Uiso 1 1 calc R U . . .
C150 C 0.817(2) 0.8281(18) 0.1358(12) 0.231(9) Uani 1 1 d . U . . .
H15C H 0.7803 0.7783 0.1507 0.278 Uiso 1 1 calc R U . . .
H15D H 0.8872 0.8176 0.1198 0.278 Uiso 1 1 calc R U . . .
C151 C 0.828(3) 0.860(2) 0.1774(14) 0.260(11) Uani 1 1 d . U . . .
H15E H 0.8572 0.9125 0.1611 0.312 Uiso 1 1 calc R U . . .
H15F H 0.7571 0.8664 0.1946 0.312 Uiso 1 1 calc R U . . .
C152 C 0.884(3) 0.826(2) 0.2172(14) 0.267(10) Uani 1 1 d . U . . .
H15G H 0.9508 0.8142 0.1990 0.320 Uiso 1 1 calc R U . . .
H15H H 0.8489 0.7762 0.2354 0.320 Uiso 1 1 calc R U . . .
C153 C 0.909(3) 0.858(2) 0.2603(15) 0.278(10) Uani 1 1 d . U . . .
H15I H 0.9625 0.8257 0.2788 0.333 Uiso 1 1 calc R U . . .
H15J H 0.9413 0.9093 0.2428 0.333 Uiso 1 1 calc R U . . .
C154 C 0.830(3) 0.868(2) 0.3016(15) 0.291(11) Uani 1 1 d D U . . .
H15K H 0.7809 0.9060 0.2839 0.350 Uiso 1 1 calc R U . . .
H15L H 0.8632 0.8908 0.3266 0.350 Uiso 1 1 calc R U . . .
C155 C 0.769(3) 0.799(2) 0.3351(13) 0.314(13) Uani 1 1 d D U . . .
H15M H 0.8169 0.7560 0.3402 0.377 Uiso 1 1 calc R U . . .
H15N H 0.7175 0.7889 0.3122 0.377 Uiso 1 1 calc R U . . .
C156 C 0.707(3) 0.794(3) 0.3930(13) 0.343(16) Uani 1 1 d D U . . .
H15O H 0.6986 0.7403 0.4146 0.412 Uiso 1 1 calc R U . . .
H15P H 0.7449 0.8230 0.4131 0.412 Uiso 1 1 calc R U . . .
C157 C 0.621(2) 0.8239(18) 0.3842(11) 0.220(12) Uani 1 1 d D U . . .
H15Q H 0.5870 0.7994 0.3602 0.264 Uiso 1 1 calc R U . . .
H15R H 0.6291 0.8795 0.3664 0.264 Uiso 1 1 calc R U . . .
C158 C 0.551(2) 0.8101(17) 0.4430(11) 0.216(13) Uani 1 1 d D U . . .
H15S H 0.5369 0.7542 0.4567 0.259 Uiso 1 1 calc R U . . .
H15T H 0.5947 0.8241 0.4679 0.259 Uiso 1 1 calc R U . . .
C159 C 0.456(2) 0.8459(17) 0.4494(12) 0.216(12) Uani 1 1 d . U . . .
H15U H 0.4666 0.9022 0.4405 0.259 Uiso 1 1 calc R U . . .
H15V H 0.4239 0.8281 0.4875 0.259 Uiso 1 1 calc R U . . .
C160 C 0.3762(19) 0.8242(14) 0.4073(10) 0.172(10) Uani 1 1 d . U . . .
H16C H 0.4094 0.8384 0.3693 0.206 Uiso 1 1 calc R U . . .
H16D H 0.3595 0.7686 0.4181 0.206 Uiso 1 1 calc R U . . .
C161 C 0.289(2) 0.8654(14) 0.4122(9) 0.163(9) Uani 1 1 d . U . . .
H16E H 0.3057 0.9205 0.3962 0.195 Uiso 1 1 calc R U . . .
H16F H 0.2652 0.8582 0.4513 0.195 Uiso 1 1 calc R U . . .

loop_
_atom_site_aniso_label
_atom_site_aniso_U_11
_atom_site_aniso_U_22
_atom_site_aniso_U_33
_atom_site_aniso_U_23
_atom_site_aniso_U_13
_atom_site_aniso_U_12
Si1 0.136(5) 0.087(4) 0.100(4) -0.054(4) 0.042(4) -0.040(4)
Si2 0.121(5) 0.173(7) 0.105(5) -0.065(4) -0.008(4) 0.028(4)
C01 0.088(11) 0.077(12) 0.087(12) -0.033(10) -0.003(9) -0.005(9)
C02 0.078(10) 0.102(13) 0.068(11) -0.056(10) 0.017(8) -0.007(9)
C03 0.084(11) 0.097(12) 0.077(11) -0.053(10) 0.005(8) -0.018(9)
C04 0.095(12) 0.125(14) 0.084(12) -0.054(11) -0.018(9) 0.004(11)
C05 0.071(11) 0.108(14) 0.124(14) -0.068(12) 0.005(10) -0.021(10)
C06 0.082(11) 0.112(14) 0.092(12) -0.054(11) 0.009(9) 0.004(10)
C07 0.118(13) 0.121(15) 0.105(14) -0.074(12) 0.016(11) -0.003(11)
C08 0.130(13) 0.081(12) 0.111(13) -0.062(11) 0.023(10) -0.039(10)
C09 0.104(12) 0.086(12) 0.083(11) -0.047(11) 0.026(9) -0.024(10)
C10 0.076(10) 0.070(12) 0.086(12) -0.039(10) 0.019(9) -0.020(9)
C11 0.095(11) 0.079(11) 0.058(9) -0.027(8) 0.009(8) 0.001(9)
C12 0.117(12) 0.095(12) 0.080(11) -0.054(10) 0.009(9) 0.005(10)
C13 0.114(13) 0.075(11) 0.091(11) -0.032(10) 0.008(10) 0.048(10)
C14 0.180(17) 0.165(16) 0.104(13) -0.051(12) 0.000(13) 0.053(15)
C15 0.101(14) 0.114(16) 0.099(14) -0.016(12) -0.016(12) -0.046(13)
C215 0.10(2) 0.09(2) 0.09(2) -0.034(16) -0.014(16) -0.007(17)
C16 0.111(12) 0.124(13) 0.107(12) -0.032(11) 0.010(11) -0.030(11)
C17 0.160(16) 0.179(17) 0.144(15) -0.071(13) -0.013(13) 0.012(13)
C18 0.172(15) 0.169(16) 0.182(15) -0.103(13) -0.003(13) 0.035(13)
C19 0.246(17) 0.252(18) 0.268(18) -0.085(15) -0.054(15) 0.063(15)
C20 0.244(17) 0.253(18) 0.239(17) -0.049(14) -0.057(15) 0.067(15)
C21 0.234(17) 0.241(17) 0.242(18) -0.054(15) -0.059(15) 0.012(14)
C22 0.156(15) 0.151(15) 0.183(16) -0.056(13) -0.047(14) 0.014(13)
C23 0.125(15) 0.163(16) 0.172(16) -0.047(13) -0.021(13) -0.005(13)
C24 0.145(15) 0.164(16) 0.128(14) -0.021(12) -0.008(13) -0.004(13)
C25 0.115(14) 0.142(15) 0.085(11) 0.012(11) -0.004(11) 0.017(12)
C26 0.084(12) 0.145(15) 0.123(13) -0.053(12) -0.024(10) 0.031(11)
C27 0.137(15) 0.181(17) 0.116(13) -0.042(12) 0.003(12) -0.004(13)
C28 0.136(14) 0.095(12) 0.105(12) -0.047(10) 0.001(11) 0.022(11)
C29 0.150(14) 0.097(13) 0.113(12) -0.053(11) 0.004(12) -0.014(12)
C30 0.147(14) 0.147(15) 0.163(14) -0.067(12) -0.024(13) 0.051(12)
C31 0.160(15) 0.168(15) 0.201(15) -0.055(13) -0.039(13) -0.010(13)
C32 0.234(18) 0.228(17) 0.194(16) -0.039(14) -0.046(15) 0.033(15)
C33 0.210(18) 0.228(18) 0.235(18) -0.084(15) -0.027(15) -0.019(15)
C34 0.183(17) 0.176(17) 0.195(17) -0.076(15) -0.035(14) -0.014(14)
C35 0.154(16) 0.179(18) 0.215(18) -0.034(15) -0.014(15) -0.060(14)
C36 0.135(15) 0.144(16) 0.190(17) -0.044(14) 0.015(14) -0.035(13)
C37 0.171(15) 0.180(15) 0.172(13) -0.077(12) -0.011(12) -0.018(13)
C38 0.183(14) 0.212(15) 0.215(14) -0.049(14) -0.031(12) -0.007(13)
C39 0.157(12) 0.199(15) 0.202(13) -0.051(12) -0.016(11) -0.008(12)
C40 0.176(13) 0.162(15) 0.169(13) 0.005(12) -0.025(11) -0.031(12)
C41 0.165(11) 0.209(16) 0.207(14) -0.038(13) -0.030(11) 0.002(11)
C42 0.153(13) 0.191(15) 0.171(14) -0.045(12) -0.012(10) -0.001(11)
C43 0.146(11) 0.145(14) 0.134(13) -0.049(11) -0.047(11) -0.009(11)
C44 0.169(15) 0.175(16) 0.088(12) -0.039(12) -0.024(12) 0.018(13)
C45 0.165(16) 0.210(16) 0.155(14) -0.107(13) 0.029(12) 0.003(14)
C46 0.178(16) 0.192(16) 0.169(15) -0.060(13) 0.010(13) -0.005(14)
C47 0.189(15) 0.195(16) 0.204(15) -0.067(13) 0.027(13) -0.056(13)
C48 0.195(16) 0.197(16) 0.227(16) -0.054(13) 0.021(14) -0.037(14)
C49 0.188(16) 0.225(17) 0.266(18) -0.030(14) 0.021(14) -0.035(14)
C50 0.180(15) 0.232(16) 0.187(16) -0.012(14) -0.029(14) -0.036(13)
C51 0.266(18) 0.273(18) 0.274(19) -0.080(15) -0.029(15) -0.027(15)
C52 0.275(18) 0.279(19) 0.272(19) -0.060(15) -0.045(15) 0.030(15)
C53 0.33(2) 0.32(2) 0.31(2) -0.125(16) -0.010(16) 0.015(16)
C54 0.33(2) 0.33(2) 0.31(2) -0.090(16) -0.039(16) -0.027(16)
C55 0.35(2) 0.35(2) 0.35(2) -0.087(16) -0.034(16) -0.015(16)
C56 0.31(2) 0.33(2) 0.33(2) -0.094(17) -0.068(17) -0.004(17)
C57 0.26(2) 0.283(16) 0.27(2) -0.090(16) -0.054(17) -0.025(16)
C58 0.32(2) 0.31(2) 0.32(2) -0.073(17) -0.049(17) 0.005(14)
C59 0.23(2) 0.293(16) 0.23(2) -0.084(16) -0.054(16) 0.028(16)
C60 0.196(18) 0.24(2) 0.166(17) -0.042(15) -0.068(15) 0.013(15)
C61 0.129(14) 0.171(16) 0.146(14) -0.077(13) -0.028(12) -0.016(12)
Si3 0.204(7) 0.081(4) 0.082(4) -0.037(3) -0.036(4) 0.057(4)
Si4 0.136(5) 0.108(5) 0.090(4) -0.046(4) 0.004(3) -0.022(4)
C101 0.117(12) 0.082(12) 0.096(12) -0.042(11) -0.015(10) 0.003(11)
C102 0.114(12) 0.077(12) 0.072(11) -0.042(10) -0.008(9) 0.010(10)
C103 0.070(10) 0.089(12) 0.089(11) -0.046(10) -0.012(9) 0.004(9)
C104 0.079(10) 0.080(12) 0.077(11) -0.045(10) -0.001(8) 0.018(9)
C105 0.071(10) 0.078(12) 0.082(12) -0.042(10) -0.003(9) 0.002(9)
C106 0.085(11) 0.114(14) 0.101(12) -0.037(12) -0.012(10) -0.003(11)
C107 0.128(13) 0.091(13) 0.097(13) -0.037(11) -0.022(11) -0.001(11)
C108 0.099(12) 0.096(13) 0.114(13) -0.030(12) -0.029(11) 0.019(10)
C109 0.102(12) 0.087(13) 0.106(12) -0.048(12) -0.028(10) 0.023(10)
C110 0.096(11) 0.074(12) 0.080(11) -0.049(10) -0.016(9) 0.001(9)
C111 0.142(13) 0.108(13) 0.086(11) -0.046(10) -0.015(10) 0.031(10)
C112 0.174(14) 0.095(13) 0.091(12) -0.049(10) -0.012(10) 0.017(11)
C113 0.174(15) 0.128(15) 0.104(13) -0.044(12) -0.015(12) -0.010(12)
C114 0.169(17) 0.205(18) 0.119(14) -0.035(13) -0.007(14) 0.008(15)
C115 0.186(18) 0.21(2) 0.180(18) 0.008(15) -0.025(16) 0.044(16)
C116 0.159(16) 0.154(17) 0.191(17) -0.049(14) -0.079(14) 0.020(13)
C117 0.147(15) 0.155(16) 0.184(16) -0.081(14) 0.007(14) -0.008(13)
C118 0.182(16) 0.182(16) 0.225(13) -0.118(12) -0.006(14) -0.003(14)
C119 0.168(14) 0.220(16) 0.208(13) -0.099(11) 0.005(13) -0.044(13)
C120 0.165(14) 0.200(15) 0.206(12) -0.077(11) 0.005(13) -0.046(12)
C121 0.130(14) 0.183(16) 0.180(11) -0.069(12) -0.043(13) 0.015(12)
C122 0.121(14) 0.151(15) 0.153(14) -0.075(13) 0.001(12) -0.030(12)
C123 0.113(13) 0.129(14) 0.093(12) -0.032(11) 0.008(10) 0.007(11)
C124 0.130(14) 0.096(12) 0.095(12) -0.030(10) 0.016(10) -0.025(10)
C125 0.124(13) 0.127(15) 0.112(13) -0.028(11) -0.015(11) -0.034(12)
C126 0.105(13) 0.111(14) 0.157(14) -0.047(12) 0.015(11) 0.004(11)
C127 0.104(12) 0.121(14) 0.078(11) -0.032(10) -0.007(9) 0.012(11)
C128 0.223(18) 0.180(17) 0.130(14) -0.120(13) -0.047(13) 0.019(14)
C129 0.203(18) 0.171(18) 0.182(18) -0.023(14) -0.052(15) 0.018(15)
C130 0.24(2) 0.22(2) 0.193(18) -0.079(16) -0.098(15) 0.058(16)
C131 0.230(19) 0.193(19) 0.203(19) -0.019(16) 0.010(16) 0.078(16)
C132 0.246(18) 0.219(17) 0.200(15) -0.080(13) -0.044(15) 0.052(15)
C133 0.172(14) 0.170(15) 0.193(12) -0.044(12) -0.013(13) 0.056(13)
C134 0.253(17) 0.228(16) 0.227(12) -0.093(12) -0.059(14) 0.035(14)
C135 0.230(16) 0.231(16) 0.226(11) -0.096(11) -0.029(13) 0.022(14)
C136 0.269(17) 0.266(17) 0.234(11) -0.098(12) -0.016(13) -0.013(13)
C137 0.258(17) 0.268(17) 0.240(12) -0.108(13) -0.023(13) -0.037(13)
C138 0.314(18) 0.301(15) 0.237(12) -0.100(13) -0.006(14) -0.021(14)
C139 0.322(18) 0.297(16) 0.275(14) -0.072(11) -0.009(14) -0.029(13)
C140 0.315(16) 0.287(15) 0.322(18) -0.081(13) -0.066(14) 0.010(13)
C141 0.289(16) 0.369(18) 0.326(19) -0.093(15) -0.059(13) 0.025(12)
C142 0.276(16) 0.345(17) 0.254(16) -0.148(13) -0.017(12) 0.020(14)
C143 0.305(16) 0.285(17) 0.241(16) -0.065(14) 0.035(14) 0.029(13)
C144 0.217(17) 0.186(16) 0.189(15) -0.066(13) -0.011(13) -0.027(13)
C145 0.171(16) 0.104(13) 0.118(13) -0.036(11) -0.003(13) 0.000(12)
C146 0.125(13) 0.086(12) 0.092(11) -0.021(10) -0.011(11) 0.008(11)
C147 0.186(12) 0.116(13) 0.137(13) -0.067(11) 0.005(11) -0.053(10)
C148 0.184(12) 0.163(15) 0.218(16) -0.043(13) 0.012(11) -0.020(12)
C149 0.200(11) 0.183(15) 0.227(14) -0.071(12) 0.018(11) -0.019(12)
C150 0.200(13) 0.221(17) 0.277(15) -0.079(12) -0.013(12) 0.009(13)
C151 0.254(17) 0.269(18) 0.254(15) -0.065(12) -0.023(12) 0.008(15)
C152 0.266(17) 0.260(18) 0.264(14) -0.051(12) -0.035(12) 0.009(14)
C153 0.271(17) 0.266(18) 0.297(14) -0.067(13) -0.055(11) 0.004(14)
C154 0.300(18) 0.286(18) 0.304(16) -0.099(13) -0.050(13) 0.004(14)
C155 0.304(18) 0.311(19) 0.322(18) -0.078(14) -0.027(13) -0.005(14)
C156 0.34(2) 0.36(2) 0.332(19) -0.093(16) -0.022(15) 0.016(17)
C157 0.22(2) 0.22(2) 0.24(2) -0.088(16) -0.059(16) 0.046(16)
C158 0.24(2) 0.22(2) 0.201(19) -0.070(16) -0.018(16) -0.028(16)
C159 0.220(19) 0.206(19) 0.231(19) -0.060(16) -0.058(16) -0.016(16)
C160 0.168(17) 0.142(16) 0.212(18) -0.045(14) -0.051(15) -0.032(14)
C161 0.213(18) 0.168(17) 0.125(14) -0.061(13) -0.036(13) -0.032(14)

loop_
_atom_type_symbol
_atom_type_description
_atom_type_scat_dispersion_real
_atom_type_scat_dispersion_imag
_atom_type_scat_source
C C 0.0033 0.0016 'International Tables Vol C Tables 4.2.6.8 and 6.1.1.4'
H H 0.0000 0.0000 'International Tables Vol C Tables 4.2.6.8 and 6.1.1.4'
Si Si 0.0817 0.0704 'International Tables Vol C Tables 4.2.6.8 and 6.1.1.4'

loop_
_geom_angle_atom_site_label_1
_geom_angle_atom_site_label_2
_geom_angle_atom_site_label_3
_geom_angle
C01 Si1 C28 108.9(7)
C01 Si1 C11 110.7(8)
C28 Si1 C11 108.8(7)
C01 Si1 C45 116.7(8)
C28 Si1 C45 98.6(10)
C11 Si1 C45 112.3(8)
C44 Si2 C04 116.4(9)
C44 Si2 C27 107.9(10)
C04 Si2 C27 107.8(9)
C44 Si2 C61 111.6(9)
C04 Si2 C61 104.4(9)
C27 Si2 C61 108.5(9)
C02 C01 C10 114.2(16)
C02 C01 Si1 117.3(13)
C10 C01 Si1 128.1(15)
C01 C02 C03 126.1(15)
C01 C02 H02 116.9
C03 C02 H02 116.9
C02 C03 C04 121.9(17)
C02 C03 H03 119.1
C04 C03 H03 119.1
C03 C04 C05 111.5(16)
C03 C04 Si2 122.3(17)
C05 C04 Si2 125.8(15)
C10 C05 C04 124.8(17)
C10 C05 C06 118.3(19)
C04 C05 C06 116.6(19)
C07 C06 C05 115.8(19)
C07 C06 H06 122.1
C05 C06 H06 122.1
C06 C07 C08 126.7(19)
C06 C07 H07 116.6
C08 C07 H07 116.6
C09 C08 C07 116.5(19)
C09 C08 H08 121.8
C07 C08 H08 121.8
C08 C09 C10 124.9(18)
C08 C09 H09 117.5
C10 C09 H09 117.5
C09 C10 C05 117.5(17)
C09 C10 C01 121.8(18)
C05 C10 C01 120.6(18)
C12 C11 Si1 116.8(11)
C12 C11 H11A 108.1
Si1 C11 H11A 108.1
C12 C11 H11B 108.1
Si1 C11 H11B 108.1
H11A C11 H11B 107.3
C13 C12 C11 118.2(14)
C13 C12 H12A 107.8
C11 C12 H12A 107.8
C13 C12 H12B 107.8
C11 C12 H12B 107.8
H12A C12 H12B 107.1
C14 C13 C12 113.2(18)
C14 C13 H13A 108.9
C12 C13 H13A 108.9
C14 C13 H13B 108.9
C12 C13 H13B 108.9
H13A C13 H13B 107.7
C15 C14 C13 132(2)
C13 C14 C215 139(3)
C15 C14 H14A 104.3
C13 C14 H14A 104.3
C15 C14 H14B 104.3
C13 C14 H14B 104.3
H14A C14 H14B 105.6
C14 C15 C16 128(2)
C14 C15 H15A 105.4
C16 C15 H15A 105.4
C14 C15 H15B 105.4
C16 C15 H15B 105.4
H15A C15 H15B 106.0
C16 C215 C14 123(6)
C16 C215 H21A 106.6
C14 C215 H21A 106.6
C16 C215 H21B 106.6
C14 C215 H21B 106.6
H21A C215 H21B 106.5
C215 C16 C17 127(4)
C17 C16 C15 109.8(19)
C17 C16 H16A 109.7
C15 C16 H16A 109.7
C17 C16 H16B 109.7
C15 C16 H16B 109.7
H16A C16 H16B 108.2
C16 C17 C18 120.1(19)
C16 C17 H17A 107.3
C18 C17 H17A 107.3
C16 C17 H17B 107.3
C18 C17 H17B 107.3
H17A C17 H17B 106.9
C17 C18 C19 122(2)
C17 C18 H18A 106.9
C19 C18 H18A 106.9
C17 C18 H18B 106.9
C19 C18 H18B 106.9
H18A C18 H18B 106.7
C20 C19 C18 91.5(16)
C20 C19 H19A 113.4
C18 C19 H19A 113.4
C20 C19 H19B 113.4
C18 C19 H19B 113.4
H19A C19 H19B 110.7
C21 C20 C19 110(2)
C21 C20 H20A 109.6
C19 C20 H20A 109.6
C21 C20 H20B 109.5
C19 C20 H20B 109.5
H20A C20 H20B 108.1
C20 C21 C22 127(3)
C20 C21 H21C 105.5
C22 C21 H21C 105.5
C20 C21 H21D 105.5
C22 C21 H21D 105.5
H21C C21 H21D 106.1
C23 C22 C21 121(2)
C23 C22 H22A 107.2
C21 C22 H22A 107.2
C23 C22 H22B 107.2
C21 C22 H22B 107.2
H22A C22 H22B 106.8
C22 C23 C24 108(2)
C22 C23 H23A 110.1
C24 C23 H23A 110.1
C22 C23 H23B 110.1
C24 C23 H23B 110.1
H23A C23 H23B 108.4
C25 C24 C23 109.1(17)
C25 C24 H24A 109.9
C23 C24 H24A 109.9
C25 C24 H24B 109.9
C23 C24 H24B 109.9
H24A C24 H24B 108.3
C26 C25 C24 114.5(18)
C26 C25 H25A 108.6
C24 C25 H25A 108.6
C26 C25 H25B 108.6
C24 C25 H25B 108.6
H25A C25 H25B 107.6
C25 C26 C27 114.4(17)
C25 C26 H26A 108.7
C27 C26 H26A 108.7
C25 C26 H26B 108.7
C27 C26 H26B 108.7
H26A C26 H26B 107.6
C26 C27 Si2 111.4(14)
C26 C27 H27A 109.3
Si2 C27 H27A 109.3
C26 C27 H27B 109.3
Si2 C27 H27B 109.3
H27A C27 H27B 108.0
C29 C28 Si1 116.0(14)
C29 C28 H28A 108.3
Si1 C28 H28A 108.3
C29 C28 H28B 108.3
Si1 C28 H28B 108.3
H28A C28 H28B 107.4
C28 C29 C30 117.0(18)
C28 C29 H29A 108.0
C30 C29 H29A 108.0
C28 C29 H29B 108.0
C30 C29 H29B 108.0
H29A C29 H29B 107.3
C31 C30 C29 110(2)
C31 C30 H30A 109.7
C29 C30 H30A 109.7
C31 C30 H30B 109.7
C29 C30 H30B 109.7
H30A C30 H30B 108.2
C32 C31 C30 129(3)
C32 C31 H31A 105.0
C30 C31 H31A 105.0
C32 C31 H31B 105.0
C30 C31 H31B 105.0
H31A C31 H31B 105.8
C31 C32 C33 119(3)
C31 C32 H32A 107.6
C33 C32 H32A 107.6
C31 C32 H32B 107.6
C33 C32 H32B 107.6
H32A C32 H32B 107.0
C32 C33 C34 116(3)
C32 C33 H33A 108.2
C34 C33 H33A 108.2
C32 C33 H33B 108.2
C34 C33 H33B 108.2
H33A C33 H33B 107.4
C35 C34 C33 121(2)
C35 C34 H34A 107.1
C33 C34 H34A 107.1
C35 C34 H34B 107.1
C33 C34 H34B 107.1
H34A C34 H34B 106.8
C36 C35 C34 118(2)
C36 C35 H35A 107.8
C34 C35 H35A 107.8
C36 C35 H35B 107.8
C34 C35 H35B 107.8
H35A C35 H35B 107.1
C35 C36 C37 117(2)
C35 C36 H36A 108.1
C37 C36 H36A 108.1
C35 C36 H36B 108.1
C37 C36 H36B 108.1
H36A C36 H36B 107.3
C38 C37 C36 100(2)
C38 C37 H37A 111.7
C36 C37 H37A 111.7
C38 C37 H37B 111.7
C36 C37 H37B 111.7
H37A C37 H37B 109.5
C37 C38 C39 98(2)
C37 C38 H38A 112.1
C39 C38 H38A 112.1
C37 C38 H38B 112.1
C39 C38 H38B 112.1
H38A C38 H38B 109.7
C40 C39 C38 114(2)
C40 C39 H39A 108.9
C38 C39 H39A 108.9
C40 C39 H39B 108.9
C38 C39 H39B 108.9
H39A C39 H39B 107.7
C41 C40 C39 122(2)
C41 C40 H40A 107.0
C39 C40 H40A 107.0
C41 C40 H40B 106.9
C39 C40 H40B 107.0
H40A C40 H40B 106.7
C40 C41 C42 122(3)
C40 C41 H41A 106.7
C42 C41 H41A 106.8
C40 C41 H41B 106.8
C42 C41 H41B 106.8
H41A C41 H41B 106.6
C41 C42 C43 108(2)
C41 C42 H42A 110.0
C43 C42 H42A 110.0
C41 C42 H42B 110.0
C43 C42 H42B 110.0
H42A C42 H42B 108.4
C44 C43 C42 108.3(18)
C44 C43 H43A 110.0
C42 C43 H43A 110.0
C44 C43 H43B 110.0
C42 C43 H43B 110.0
H43A C43 H43B 108.4
C43 C44 Si2 115.5(16)
C43 C44 H44A 108.4
Si2 C44 H44A 108.4
C43 C44 H44B 108.4
Si2 C44 H44B 108.4
H44A C44 H44B 107.5
C46 C45 Si1 99.5(18)
C46 C45 H45A 111.9
Si1 C45 H45A 111.9
C46 C45 H45B 111.9
Si1 C45 H45B 111.9
H45A C45 H45B 109.6
C45 C46 C47 91.9(17)
C45 C46 H46A 113.3
C47 C46 H46A 113.3
C45 C46 H46B 113.3
C47 C46 H46B 113.3
H46A C46 H46B 110.6
C48 C47 C46 111(2)
C48 C47 H47A 109.5
C46 C47 H47A 109.5
C48 C47 H47B 109.5
C46 C47 H47B 109.5
H47A C47 H47B 108.1
C47 C48 C49 113(2)
C47 C48 H48A 109.1
C49 C48 H48A 109.1
C47 C48 H48B 109.1
C49 C48 H48B 109.1
H48A C48 H48B 107.8
C48 C49 C50 98.4(19)
C48 C49 H49A 112.1
C50 C49 H49A 112.1
C48 C49 H49B 112.1
C50 C49 H49B 112.1
H49A C49 H49B 109.7
C49 C50 C51 141(3)
C49 C50 H50A 101.9
C51 C50 H50A 101.9
C49 C50 H50B 101.9
C51 C50 H50B 101.9
H50A C50 H50B 104.7
C52 C51 C50 151(3)
C52 C51 H51A 98.8
C50 C51 H51A 98.8
C52 C51 H51B 98.8
C50 C51 H51B 98.8
H51A C51 H51B 103.9
C51 C52 C53 133(4)
C51 C52 H52A 104.0
C53 C52 H52A 104.0
C51 C52 H52B 104.0
C53 C52 H52B 104.0
H52A C52 H52B 105.4
C54 C53 C52 111(4)
C54 C53 H53A 109.5
C52 C53 H53A 109.5
C54 C53 H53B 109.5
C52 C53 H53B 109.5
H53A C53 H53B 108.1
C53 C54 C55 117(4)
C53 C54 H54A 108.0
C55 C54 H54A 108.0
C53 C54 H54B 108.0
C55 C54 H54B 108.0
H54A C54 H54B 107.3
C56 C55 C54 129(4)
C56 C55 H55A 105.1
C54 C55 H55A 105.1
C56 C55 H55B 105.1
C54 C55 H55B 105.1
H55A C55 H55B 105.9
C55 C56 C57 112(3)
C55 C56 H56A 109.3
C57 C56 H56A 109.3
C55 C56 H56B 109.3
C57 C56 H56B 109.3
H56A C56 H56B 107.9
C58 C57 C56 91.5(19)
C58 C57 H57A 113.4
C56 C57 H57A 113.4
C58 C57 H57B 113.4
C56 C57 H57B 113.4
H57A C57 H57B 110.7
C59 C58 C57 89.5(19)
C59 C58 H58A 113.7
C57 C58 H58A 113.7
C59 C58 H58B 113.7
C57 C58 H58B 113.7
H58A C58 H58B 111.0
C60 C59 C58 113(3)
C60 C59 H59A 109.0
C58 C59 H59A 109.0
C60 C59 H59B 109.0
C58 C59 H59B 109.0
H59A C59 H59B 107.8
C59 C60 C61 123(3)
C59 C60 H60A 106.6
C61 C60 H60A 106.6
C59 C60 H60B 106.6
C61 C60 H60B 106.6
H60A C60 H60B 106.6
C60 C61 Si2 109.8(17)
C60 C61 H61A 109.7
Si2 C61 H61A 109.7
C60 C61 H61B 109.7
Si2 C61 H61B 109.7
H61A C61 H61B 108.2
C145 Si3 C111 110.6(8)
C145 Si3 C128 108.2(11)
C111 Si3 C128 108.8(9)
C145 Si3 C101 109.0(9)
C111 Si3 C101 105.9(8)
C128 Si3 C101 114.4(8)
C104 Si4 C127 109.0(8)
C104 Si4 C144 109.5(10)
C127 Si4 C144 109.2(10)
C104 Si4 C161 111.1(9)
C127 Si4 C161 110.3(10)
C144 Si4 C161 107.7(11)
C102 C101 C110 120.3(18)
C102 C101 Si3 118.3(14)
C110 C101 Si3 121.1(15)
C101 C102 C103 122.3(16)
C101 C102 H102 118.9
C103 C102 H102 118.9
C104 C103 C102 122.3(16)
C104 C103 H103 118.9
C102 C103 H103 118.9
C103 C104 C105 114.2(15)
C103 C104 Si4 119.0(14)
C105 C104 Si4 126.1(12)
C110 C105 C104 123.5(16)
C110 C105 C106 115.8(17)
C104 C105 C106 120.6(17)
C107 C106 C105 120.8(19)
C107 C106 H106 119.6
C105 C106 H106 119.6
C106 C107 C108 121(2)
C106 C107 H107 119.6
C108 C107 H107 119.6
C109 C108 C107 123(2)
C109 C108 H108 118.4
C107 C108 H108 118.4
C108 C109 C110 119.6(18)
C108 C109 H109 120.2
C110 C109 H109 120.2
C101 C110 C105 117.4(18)
C101 C110 C109 122.9(18)
C105 C110 C109 119.5(16)
C112 C111 Si3 114.0(12)
C112 C111 H11C 108.8
Si3 C111 H11C 108.8
C112 C111 H11D 108.8
Si3 C111 H11D 108.8
H11C C111 H11D 107.7
C113 C112 C111 119.4(16)
C113 C112 H11E 107.5
C111 C112 H11E 107.5
C113 C112 H11F 107.5
C111 C112 H11F 107.5
H11E C112 H11F 107.0
C114 C113 C112 118.7(18)
C114 C113 H11G 107.7
C112 C113 H11G 107.7
C114 C113 H11H 107.6
C112 C113 H11H 107.6
H11G C113 H11H 107.1
C115 C114 C113 133(3)
C115 C114 H11I 104.0
C113 C114 H11I 104.0
C115 C114 H11J 104.0
C113 C114 H11J 104.0
H11I C114 H11J 105.5
C114 C115 C116 121(3)
C114 C115 H11K 107.0
C116 C115 H11K 107.0
C114 C115 H11L 107.0
C116 C115 H11L 107.0
H11K C115 H11L 106.7
C117 C116 C115 115(2)
C117 C116 H11M 108.5
C115 C116 H11M 108.5
C117 C116 H11N 108.5
C115 C116 H11N 108.5
H11M C116 H11N 107.5
C116 C117 C118 109(2)
C116 C117 H11O 109.8
C118 C117 H11O 109.8
C116 C117 H11P 109.8
C118 C117 H11P 109.8
H11O C117 H11P 108.3
C119 C118 C117 110(2)
C119 C118 H11Q 109.7
C117 C118 H11Q 109.7
C119 C118 H11R 109.7
C117 C118 H11R 109.7
H11Q C118 H11R 108.2
C118 C119 C120 99(2)
C118 C119 H11S 112.0
C120 C119 H11S 112.0
C118 C119 H11T 112.0
C120 C119 H11T 112.0
H11S C119 H11T 109.6
C121 C120 C119 115(2)
C121 C120 H12C 108.4
C119 C120 H12C 108.4
C121 C120 H12D 108.4
C119 C120 H12D 108.4
H12C C120 H12D 107.5
C122 C121 C120 128(2)
C122 C121 H12E 105.4
C120 C121 H12E 105.4
C122 C121 H12F 105.4
C120 C121 H12F 105.4
H12E C121 H12F 106.0
C121 C122 C123 123.1(18)
C121 C122 H12G 106.6
C123 C122 H12G 106.6
C121 C122 H12H 106.6
C123 C122 H12H 106.6
H12G C122 H12H 106.5
C124 C123 C122 117.4(15)
C124 C123 H12I 107.9
C122 C123 H12I 107.9
C124 C123 H12J 107.9
C122 C123 H12J 107.9
H12I C123 H12J 107.2
C123 C124 C125 116.4(14)
C123 C124 H12K 108.2
C125 C124 H12K 108.2
C123 C124 H12L 108.2
C125 C124 H12L 108.2
H12K C124 H12L 107.3
C126 C125 C124 108.8(16)
C126 C125 H12M 109.9
C124 C125 H12M 109.9
C126 C125 H12N 109.9
C124 C125 H12N 109.9
H12M C125 H12N 108.3
C127 C126 C125 112.5(17)
C127 C126 H12O 109.1
C125 C126 H12O 109.1
C127 C126 H12P 109.1
C125 C126 H12P 109.1
H12O C126 H12P 107.8
C126 C127 Si4 116.2(13)
C126 C127 H12Q 108.2
Si4 C127 H12Q 108.2
C126 C127 H12R 108.2
Si4 C127 H12R 108.2
H12Q C127 H12R 107.4
C129 C128 Si3 113(2)
C129 C128 H12S 108.9
Si3 C128 H12S 108.9
C129 C128 H12T 108.9
Si3 C128 H12T 108.9
H12S C128 H12T 107.7
C128 C129 C130 103(2)
C128 C129 H12U 111.2
C130 C129 H12U 111.2
C128 C129 H12V 111.2
C130 C129 H12V 111.2
H12U C129 H12V 109.1
C131 C130 C129 112(2)
C131 C130 H13C 109.2
C129 C130 H13C 109.2
C131 C130 H13D 109.2
C129 C130 H13D 109.2
H13C C130 H13D 107.9
C130 C131 C132 128(3)
C130 C131 H13E 105.4
C132 C131 H13E 105.4
C130 C131 H13F 105.4
C132 C131 H13F 105.4
H13E C131 H13F 106.0
C133 C132 C131 118(3)
C133 C132 H13G 107.7
C131 C132 H13G 107.7
C133 C132 H13H 107.7
C131 C132 H13H 107.7
H13G C132 H13H 107.1
C132 C133 C134 119(3)
C132 C133 H13I 107.6
C134 C133 H13I 107.6
C132 C133 H13J 107.6
C134 C133 H13J 107.6
H13I C133 H13J 107.0
C135 C134 C133 124(3)
C135 C134 H13K 106.4
C133 C134 H13K 106.4
C135 C134 H13L 106.4
C133 C134 H13L 106.4
H13K C134 H13L 106.4
C134 C135 C136 121(3)
C134 C135 H13M 107.0
C136 C135 H13M 107.0
C134 C135 H13N 107.0
C136 C135 H13N 107.0
H13M C135 H13N 106.7
C137 C136 C135 113(3)
C137 C136 H13O 109.0
C135 C136 H13O 109.0
C137 C136 H13P 109.0
C135 C136 H13P 109.0
H13O C136 H13P 107.8
C136 C137 C138 109(3)
C136 C137 H13Q 109.9
C138 C137 H13Q 109.9
C136 C137 H13R 109.9
C138 C137 H13R 109.9
H13Q C137 H13R 108.3
C139 C138 C137 123(2)
C139 C138 H13S 106.6
C137 C138 H13S 106.6
C139 C138 H13T 106.6
C137 C138 H13T 106.6
H13S C138 H13T 106.5
C140 C139 C138 97(2)
C140 C139 H13U 112.4
C138 C139 H13U 112.4
C140 C139 H13V 112.4
C138 C139 H13V 112.4
H13U C139 H13V 110.0
C139 C140 C141 102(2)
C139 C140 H14C 111.4
C141 C140 H14C 111.4
C139 C140 H14D 111.4
C141 C140 H14D 111.3
H14C C140 H14D 109.2
C142 C141 C140 141(3)
C142 C141 H14E 101.7
C140 C141 H14E 101.7
C142 C141 H14F 101.7
C140 C141 H14F 101.6
H14E C141 H14F 104.6
C141 C142 C143 90.7(18)
C141 C142 H14G 113.5
C143 C142 H14G 113.5
C141 C142 H14H 113.5
C143 C142 H14H 113.5
H14G C142 H14H 110.8
C144 C143 C142 124(3)
C144 C143 H14I 106.2
C142 C143 H14I 106.2
C144 C143 H14J 106.2
C142 C143 H14J 106.2
H14I C143 H14J 106.4
C143 C144 Si4 128(2)
C143 C144 H14K 105.4
Si4 C144 H14K 105.4
C143 C144 H14L 105.4
Si4 C144 H14L 105.4
H14K C144 H14L 106.0
C146 C145 Si3 117.9(14)
C146 C145 H14M 107.8
Si3 C145 H14M 107.8
C146 C145 H14N 107.8
Si3 C145 H14N 107.8
H14M C145 H14N 107.2
C147 C146 C145 119.9(19)
C147 C146 H14O 107.3
C145 C146 H14O 107.3
C147 C146 H14P 107.3
C145 C146 H14P 107.3
H14O C146 H14P 106.9
C146 C147 C148 116(2)
C146 C147 H14Q 108.2
C148 C147 H14Q 108.2
C146 C147 H14R 108.2
C148 C147 H14R 108.2
H14Q C147 H14R 107.4
C149 C148 C147 117(3)
C149 C148 H14S 108.1
C147 C148 H14S 108.1
C149 C148 H14T 108.2
C147 C148 H14T 108.2
H14S C148 H14T 107.3
C148 C149 C150 100(2)
C148 C149 H14U 111.7
C150 C149 H14U 111.8
C148 C149 H14V 111.7
C150 C149 H14V 111.7
H14U C149 H14V 109.5
C151 C150 C149 114(3)
C151 C150 H15C 108.6
C149 C150 H15C 108.6
C151 C150 H15D 108.6
C149 C150 H15D 108.6
H15C C150 H15D 107.6
C152 C151 C150 120(4)
C152 C151 H15E 107.2
C150 C151 H15E 107.2
C152 C151 H15F 107.2
C150 C151 H15F 107.2
H15E C151 H15F 106.8
C151 C152 C153 125(4)
C151 C152 H15G 106.0
C153 C152 H15G 106.0
C151 C152 H15H 106.0
C153 C152 H15H 106.0
H15G C152 H15H 106.3
C154 C153 C152 121(4)
C154 C153 H15I 107.2
C152 C153 H15I 107.2
C154 C153 H15J 107.2
C152 C153 H15J 107.2
H15I C153 H15J 106.8
C153 C154 C155 119(3)
C153 C154 H15K 107.6
C155 C154 H15K 107.6
C153 C154 H15L 107.6
C155 C154 H15L 107.6
H15K C154 H15L 107.1
C154 C155 C156 124(4)
C154 C155 H15M 106.3
C156 C155 H15M 106.3
C154 C155 H15N 106.3
C156 C155 H15N 106.3
H15M C155 H15N 106.4
C157 C156 C155 106(3)
C157 C156 H15O 110.5
C155 C156 H15O 110.5
C157 C156 H15P 110.5
C155 C156 H15P 110.5
H15O C156 H15P 108.7
C156 C157 C158 107(3)
C156 C157 H15Q 110.3
C158 C157 H15Q 110.3
C156 C157 H15R 110.3
C158 C157 H15R 110.3
H15Q C157 H15R 108.5
C159 C158 C157 122(3)
C159 C158 H15S 106.7
C157 C158 H15S 106.7
C159 C158 H15T 106.7
C157 C158 H15T 106.7
H15S C158 H15T 106.6
C158 C159 C160 109(3)
C158 C159 H15U 109.9
C160 C159 H15U 109.9
C158 C159 H15V 109.9
C160 C159 H15V 109.9
H15U C159 H15V 108.3
C161 C160 C159 106(2)
C161 C160 H16C 110.5
C159 C160 H16C 110.5
C161 C160 H16D 110.5
C159 C160 H16D 110.5
H16C C160 H16D 108.7
C160 C161 Si4 113.8(18)
C160 C161 H16E 108.8
Si4 C161 H16E 108.8
C160 C161 H16F 108.8
Si4 C161 H16F 108.8
H16E C161 H16F 107.7

loop_
_geom_bond_atom_site_label_1
_geom_bond_atom_site_label_2
_geom_bond_distance
Si1 C01 1.833(17)
Si1 C28 1.852(18)
Si1 C11 1.855(14)
Si1 C45 2.09(2)
Si2 C44 1.84(2)
Si2 C04 1.844(18)
Si2 C27 1.98(2)
Si2 C61 2.013(18)
C01 C02 1.371(19)
C01 C10 1.417(19)
C02 C03 1.429(18)
C02 H02 0.9500
C03 C04 1.407(19)
C03 H03 0.9500
C04 C05 1.46(2)
C05 C10 1.43(2)
C05 C06 1.49(2)
C06 C07 1.30(2)
C06 H06 0.9500
C07 C08 1.38(2)
C07 H07 0.9500
C08 C09 1.340(18)
C08 H08 0.9500
C09 C10 1.36(2)
C09 H09 0.9500
C11 C12 1.510(16)
C11 H11A 0.9900
C11 H11B 0.9900
C12 C13 1.425(18)
C12 H12A 0.9900
C12 H12B 0.9900
C13 C14 1.36(2)
C13 H13A 0.9900
C13 H13B 0.9900
C14 C15 1.37(3)
C14 C215 1.73(10)
C14 H14A 0.9900
C14 H14B 0.9900
C15 C16 1.596(18)
C15 H15A 0.9900
C15 H15B 0.9900
C215 C16 1.28(8)
C215 H21A 0.9900
C215 H21B 0.9900
C16 C17 1.43(2)
C16 H16A 0.9900
C16 H16B 0.9900
C17 C18 1.49(2)
C17 H17A 0.9900
C17 H17B 0.9900
C18 C19 1.594(17)
C18 H18A 0.9900
C18 H18B 0.9900
C19 C20 1.579(18)
C19 H19A 0.9900
C19 H19B 0.9900
C20 C21 1.418(17)
C20 H20A 0.9900
C20 H20B 0.9900
C21 C22 1.479(17)
C21 H21C 0.9900
C21 H21D 0.9900
C22 C23 1.38(2)
C22 H22A 0.9900
C22 H22B 0.9900
C23 C24 1.58(2)
C23 H23A 0.9900
C23 H23B 0.9900
C24 C25 1.51(2)
C24 H24A 0.9900
C24 H24B 0.9900
C25 C26 1.49(2)
C25 H25A 0.9900
C25 H25B 0.9900
C26 C27 1.54(2)
C26 H26A 0.9900
C26 H26B 0.9900
C27 H27A 0.9900
C27 H27B 0.9900
C28 C29 1.55(2)
C28 H28A 0.9900
C28 H28B 0.9900
C29 C30 1.55(2)
C29 H29A 0.9900
C29 H29B 0.9900
C30 C31 1.53(3)
C30 H30A 0.9900
C30 H30B 0.9900
C31 C32 1.41(3)
C31 H31A 0.9900
C31 H31B 0.9900
C32 C33 1.43(3)
C32 H32A 0.9900
C32 H32B 0.9900
C33 C34 1.53(3)
C33 H33A 0.9900
C33 H33B 0.9900
C34 C35 1.51(3)
C34 H34A 0.9900
C34 H34B 0.9900
C35 C36 1.43(3)
C35 H35A 0.9900
C35 H35B 0.9900
C36 C37 1.48(3)
C36 H36A 0.9900
C36 H36B 0.9900
C37 C38 1.44(3)
C37 H37A 0.9900
C37 H37B 0.9900
C38 C39 1.60(3)
C38 H38A 0.9900
C38 H38B 0.9900
C39 C40 1.55(3)
C39 H39A 0.9900
C39 H39B 0.9900
C40 C41 1.38(3)
C40 H40A 0.9900
C40 H40B 0.9900
C41 C42 1.41(3)
C41 H41A 0.9900
C41 H41B 0.9900
C42 C43 1.68(3)
C42 H42A 0.9900
C42 H42B 0.9900
C43 C44 1.41(2)
C43 H43A 0.9900
C43 H43B 0.9900
C44 H44A 0.9900
C44 H44B 0.9900
C45 C46 1.32(3)
C45 H45A 0.9900
C45 H45B 0.9900
C46 C47 1.690(17)
C46 H46A 0.9900
C46 H46B 0.9900
C47 C48 1.444(16)
C47 H47A 0.9900
C47 H47B 0.9900
C48 C49 1.481(17)
C48 H48A 0.9900
C48 H48B 0.9900
C49 C50 1.521(17)
C49 H49A 0.9900
C49 H49B 0.9900
C50 C51 1.56(3)
C50 H50A 0.9900
C50 H50B 0.9900
C51 C52 1.42(4)
C51 H51A 0.9900
C51 H51B 0.9900
C52 C53 1.562(18)
C52 H52A 0.9900
C52 H52B 0.9900
C53 C54 1.37(4)
C53 H53A 0.9900
C53 H53B 0.9900
C54 C55 1.51(4)
C54 H54A 0.9900
C54 H54B 0.9900
C55 C56 1.50(4)
C55 H55A 0.9900
C55 H55B 0.9900
C56 C57 1.554(18)
C56 H56A 0.9900
C56 H56B 0.9900
C57 C58 1.536(19)
C57 H57A 0.9900
C57 H57B 0.9900
C58 C59 1.489(18)
C58 H58A 0.9900
C58 H58B 0.9900
C59 C60 1.37(3)
C59 H59A 0.9900
C59 H59B 0.9900
C60 C61 1.47(2)
C60 H60A 0.9900
C60 H60B 0.9900
C61 H61A 0.9900
C61 H61B 0.9900
Si3 C145 1.84(2)
Si3 C111 1.882(17)
Si3 C128 1.92(2)
Si3 C101 1.930(18)
Si4 C104 1.848(16)
Si4 C127 1.880(17)
Si4 C144 1.87(3)
Si4 C161 1.95(2)
C101 C102 1.293(19)
C101 C110 1.45(2)
C102 C103 1.442(19)
C102 H102 0.9500
C103 C104 1.388(17)
C103 H103 0.9500
C104 C105 1.442(19)
C105 C110 1.412(19)
C105 C106 1.47(2)
C106 C107 1.31(2)
C106 H106 0.9500
C107 C108 1.37(2)
C107 H107 0.9500
C108 C109 1.30(2)
C108 H108 0.9500
C109 C110 1.43(2)
C109 H109 0.9500
C111 C112 1.536(19)
C111 H11C 0.9900
C111 H11D 0.9900
C112 C113 1.46(2)
C112 H11E 0.9900
C112 H11F 0.9900
C113 C114 1.49(2)
C113 H11G 0.9900
C113 H11H 0.9900
C114 C115 1.35(3)
C114 H11I 0.9900
C114 H11J 0.9900
C115 C116 1.51(3)
C115 H11K 0.9900
C115 H11L 0.9900
C116 C117 1.46(2)
C116 H11M 0.9900
C116 H11N 0.9900
C117 C118 1.49(3)
C117 H11O 0.9900
C117 H11P 0.9900
C118 C119 1.44(3)
C118 H11Q 0.9900
C118 H11R 0.9900
C119 C120 1.68(3)
C119 H11S 0.9900
C119 H11T 0.9900
C120 C121 1.440(16)
C120 H12C 0.9900
C120 H12D 0.9900
C121 C122 1.39(2)
C121 H12E 0.9900
C121 H12F 0.9900
C122 C123 1.54(2)
C122 H12G 0.9900
C122 H12H 0.9900
C123 C124 1.515(19)
C123 H12I 0.9900
C123 H12J 0.9900
C124 C125 1.55(2)
C124 H12K 0.9900
C124 H12L 0.9900
C125 C126 1.53(2)
C125 H12M 0.9900
C125 H12N 0.9900
C126 C127 1.51(2)
C126 H12O 0.9900
C126 H12P 0.9900
C127 H12Q 0.9900
C127 H12R 0.9900
C128 C129 1.29(3)
C128 H12S 0.9900
C128 H12T 0.9900
C129 C130 1.74(3)
C129 H12U 0.9900
C129 H12V 0.9900
C130 C131 1.33(3)
C130 H13C 0.9900
C130 H13D 0.9900
C131 C132 1.44(3)
C131 H13E 0.9900
C131 H13F 0.9900
C132 C133 1.34(3)
C132 H13G 0.9900
C132 H13H 0.9900
C133 C134 1.53(3)
C133 H13I 0.9900
C133 H13J 0.9900
C134 C135 1.37(3)
C134 H13K 0.9900
C134 H13L 0.9900
C135 C136 1.54(3)
C135 H13M 0.9900
C135 H13N 0.9900
C136 C137 1.45(3)
C136 H13O 0.9900
C136 H13P 0.9900
C137 C138 1.551(18)
C137 H13Q 0.9900
C137 H13R 0.9900
C138 C139 1.532(18)
C138 H13S 0.9900
C138 H13T 0.9900
C139 C140 1.494(18)
C139 H13U 0.9900
C139 H13V 0.9900
C140 C141 1.570(18)
C140 H14C 0.9900
C140 H14D 0.9900
C141 C142 1.572(18)
C141 H14E 0.9900
C141 H14F 0.9900
C142 C143 1.79(4)
C142 H14G 0.9900
C142 H14H 0.9900
C143 C144 1.33(3)
C143 H14I 0.9900
C143 H14J 0.9900
C144 H14K 0.9900
C144 H14L 0.9900
C145 C146 1.49(2)
C145 H14M 0.9900
C145 H14N 0.9900
C146 C147 1.45(2)
C146 H14O 0.9900
C146 H14P 0.9900
C147 C148 1.50(3)
C147 H14Q 0.9900
C147 H14R 0.9900
C148 C149 1.39(3)
C148 H14S 0.9900
C148 H14T 0.9900
C149 C150 1.76(3)
C149 H14U 0.9900
C149 H14V 0.9900
C150 C151 1.37(3)
C150 H15C 0.9900
C150 H15D 0.9900
C151 C152 1.34(4)
C151 H15E 0.9900
C151 H15F 0.9900
C152 C153 1.45(4)
C152 H15G 0.9900
C152 H15H 0.9900
C153 C154 1.43(4)
C153 H15I 0.9900
C153 H15J 0.9900
C154 C155 1.490(18)
C154 H15K 0.9900
C154 H15L 0.9900
C155 C156 1.588(18)
C155 H15M 0.9900
C155 H15N 0.9900
C156 C157 1.26(4)
C156 H15O 0.9900
C156 H15P 0.9900
C157 C158 1.63(3)
C157 H15Q 0.9900
C157 H15R 0.9900
C158 C159 1.40(3)
C158 H15S 0.9900
C158 H15T 0.9900
C159 C160 1.70(3)
C159 H15U 0.9900
C159 H15V 0.9900
C160 C161 1.37(3)
C160 H16C 0.9900
C160 H16D 0.9900
C161 H16E 0.9900
C161 H16F 0.9900
